data_8102795
loop_
_publ_author_name
'Wolfgang Frey'
'Sunitha Shiva'
'Volker J\"ager'

_publ_section_title
;
 Crystal structure of
 5-(3-chlorobenzoyloxy)-4-ethoxycarbonyl-6,6-dimethyl-dihydro-1,3-oxazine
 3-oxide, C16H18ClNO6
;
_journal_issue 3
_journal_name_full 'Zeitschrift f\"ur Kristallographie - New Crystal Structures'
_journal_page_first 541
_journal_volume 225
_journal_year 2010
_chemical_formula_moiety 'C16 H18 Cl N O6'
_chemical_formula_sum 'C16 H18 Cl N O6'
_chemical_formula_weight 355.76
_chemical_melting_point 352.0(10)
_chemical_name_systematic
; 
5-(3-chlorobenzoyloxy)-4-ethoxycarbonyl-6,6-dimethyl-dihydro-1,3-oxazine 
3-oxide' 
;
_space_group_IT_number 2
_symmetry_cell_setting triclinic
_symmetry_space_group_name_Hall '-P 1'
_symmetry_space_group_name_H-M 'P -1'
_atom_sites_solution_hydrogens geom
_atom_sites_solution_primary direct
_atom_sites_solution_secondary difmap
_audit_creation_method SHELXL-97
_cell_angle_alpha 75.391(7)
_cell_angle_beta 74.401(7)
_cell_angle_gamma 81.440(7)
_cell_formula_units_Z 2
_cell_length_a 8.5593(6)
_cell_length_b 9.7225(4)
_cell_length_c 11.3068(7)
_cell_measurement_reflns_used 30
_cell_measurement_temperature 293(2)
_cell_measurement_theta_max 25
_cell_measurement_theta_min 24
_cell_volume 873.65(10)
_computing_cell_refinement 'Siemens Xscans, Release 2.31'
_computing_data_collection 'Siemens Xscans, Release 2.31'
_computing_data_reduction 'Siemens Xscans, Release 2.31'
_computing_molecular_graphics 'SHELXTL-plus, XP (Sheldrick, 1991)'
_computing_structure_refinement 'SHELXL-97 (Sheldrick, 1997)'
_computing_structure_solution 'SHELXS-97 (Sheldrick, 1990)'
_diffrn_ambient_temperature 293(2)
_diffrn_measured_fraction_theta_full 0.959
_diffrn_measured_fraction_theta_max 0.959
_diffrn_measurement_device_type 'Siemens P4'
_diffrn_measurement_method Omega-Scan
_diffrn_radiation_monochromator graphite
_diffrn_radiation_source 'fine-focus sealed tube'
_diffrn_radiation_type CuK\a
_diffrn_radiation_wavelength 1.54178
_diffrn_reflns_av_R_equivalents 0.0582
_diffrn_reflns_av_sigmaI/netI 0.0452
_diffrn_reflns_limit_h_max 1
_diffrn_reflns_limit_h_min -10
_diffrn_reflns_limit_k_max 11
_diffrn_reflns_limit_k_min -11
_diffrn_reflns_limit_l_max 12
_diffrn_reflns_limit_l_min -13
_diffrn_reflns_number 3600
_diffrn_reflns_theta_full 66.96
_diffrn_reflns_theta_max 66.96
_diffrn_reflns_theta_min 4.16
_diffrn_standards_decay_% 5
_diffrn_standards_interval_count 100
_diffrn_standards_number 3
_exptl_absorpt_coefficient_mu 2.218
_exptl_absorpt_correction_T_max 0.964
_exptl_absorpt_correction_T_min 0.697
_exptl_absorpt_correction_type psi-scan
_exptl_absorpt_process_details 'North et al., 1968'
_exptl_crystal_colour colourless
_exptl_crystal_density_diffrn 1.352
_exptl_crystal_density_method 'not measured'
_exptl_crystal_description plates
_exptl_crystal_F_000 372
_exptl_crystal_size_max 0.5
_exptl_crystal_size_mid 0.5
_exptl_crystal_size_min 0.15
_refine_diff_density_max 0.520
_refine_diff_density_min -0.573
_refine_diff_density_rms 0.063
_refine_ls_extinction_coef 0.0082(9)
_refine_ls_extinction_expression Fc^*^=kFc[1+0.001xFc^2^\l^3^/sin(2\q)]^-1/4^
_refine_ls_extinction_method SHELXL
_refine_ls_goodness_of_fit_ref 1.051
_refine_ls_hydrogen_treatment constr
_refine_ls_matrix_type full
_refine_ls_number_parameters 221
_refine_ls_number_reflns 2995
_refine_ls_number_restraints 0
_refine_ls_restrained_S_all 1.051
_refine_ls_R_factor_all 0.0736
_refine_ls_R_factor_gt 0.0620
_refine_ls_shift/su_max 0.000
_refine_ls_shift/su_mean 0.000
_refine_ls_structure_factor_coef Fsqd
_refine_ls_weighting_details 'calc w=1/[\s^2^(Fo^2^)+(0.0503P)^2^+0.7104P] where P=(Fo^2^+2Fc^2^)/3'
_refine_ls_weighting_scheme calc
_refine_ls_wR_factor_gt 0.1442
_refine_ls_wR_factor_ref 0.1532
_reflns_number_gt 2344
_reflns_number_total 2995
_reflns_threshold_expression >2sigma(I)
_cod_data_source_file 1267-3102.cff
_cod_data_source_block wf1205sh
_cod_depositor_comments
;
The following automatic conversions were performed:
'_exptl_absorpt_correction_type' value 'PSI-Scan' changed to 'psi-scan'
according to '/home/saulius/struct/CIF-dictionaries/cif_core.dic'
dictionary named 'cif_core.dic' version 2.4.1 from 2010-06-29.

Automatic conversion script
Id: cif_fix_enum 1555 2011-01-17 13:19:09Z saulius 

The following automatic conversions were performed:

'_chemical_melting_point' value '351-353 K' was changed to
'352.0(10)' - the average value was taken and precision was
estimated.

Automatic conversion script
Id: cif_fix_values 1569 2011-02-09 13:29:24Z adriana 
;
_cod_original_cell_volume 873.65(9)
_cod_database_code 8102795

loop_
_symmetry_equiv_pos_as_xyz
'x, y, z'
'-x, -y, -z'

loop_
_atom_site_label
_atom_site_type_symbol
_atom_site_fract_x
_atom_site_fract_y
_atom_site_fract_z
_atom_site_U_iso_or_equiv
_atom_site_adp_type
_atom_site_occupancy
_atom_site_symmetry_multiplicity
_atom_site_calc_flag
_atom_site_refinement_flags
_atom_site_disorder_assembly
_atom_site_disorder_group
Cl1 Cl 0.14339(19) 0.83425(12) 0.44957(12) 0.1163(5) Uani 1 1 d . . .
O1 O 0.3653(2) 0.12856(19) 0.0199(2) 0.0545(5) Uani 1 1 d . . .
C1 C 0.3016(3) 0.2699(3) -0.0350(3) 0.0467(6) Uani 1 1 d . . .
N1 N 0.0916(3) 0.0590(2) 0.1067(2) 0.0465(5) Uani 1 1 d . . .
O2 O 0.0111(2) -0.05019(19) 0.1473(2) 0.0620(6) Uani 1 1 d . . .
C2 C 0.1483(3) 0.3085(3) 0.0607(2) 0.0414(6) Uani 1 1 d . . .
H2 H 0.0882 0.3924 0.0194 0.050 Uiso 1 1 calc R . .
C3 C 0.0379(3) 0.1908(3) 0.1161(2) 0.0418(6) Uani 1 1 d . . .
O3 O -0.1655(2) 0.3502(2) 0.2051(2) 0.0598(6) Uani 1 1 d . . .
O4 O -0.2338(2) 0.1340(2) 0.2144(2) 0.0683(7) Uani 1 1 d . . .
C4 C 0.2631(3) 0.0233(3) 0.0383(3) 0.0567(8) Uani 1 1 d . . .
H4A H 0.3060 -0.0650 0.0859 0.068 Uiso 1 1 calc R . .
H4B H 0.2624 0.0077 -0.0430 0.068 Uiso 1 1 calc R . .
O5 O 0.1325(3) 0.5768(2) 0.0916(2) 0.0592(6) Uani 1 1 d . . .
C5 C 0.4366(4) 0.3644(3) -0.0560(3) 0.0627(8) Uani 1 1 d . . .
H5A H 0.4660 0.3550 0.0219 0.094 Uiso 1 1 calc R . .
H5B H 0.3996 0.4619 -0.0863 0.094 Uiso 1 1 calc R . .
H5C H 0.5296 0.3362 -0.1171 0.094 Uiso 1 1 calc R . .
O6 O 0.1890(2) 0.34193(18) 0.16709(18) 0.0468(5) Uani 1 1 d . . .
C6 C 0.2606(4) 0.2754(3) -0.1588(3) 0.0583(7) Uani 1 1 d . . .
H6A H 0.1733 0.2168 -0.1437 0.087 Uiso 1 1 calc R . .
H6B H 0.3547 0.2408 -0.2154 0.087 Uiso 1 1 calc R . .
H6C H 0.2279 0.3721 -0.1956 0.087 Uiso 1 1 calc R . .
C7 C -0.1307(3) 0.2329(3) 0.1828(3) 0.0466(6) Uani 1 1 d . . .
C8 C -0.3987(4) 0.1722(4) 0.2835(4) 0.0811(11) Uani 1 1 d . . .
H8A H -0.3954 0.1990 0.3598 0.097 Uiso 1 1 calc R . .
H8B H -0.4493 0.2525 0.2321 0.097 Uiso 1 1 calc R . .
C9 C -0.4908(5) 0.0493(5) 0.3146(5) 0.1092(17) Uani 1 1 d . . .
H9A H -0.6012 0.0731 0.3569 0.164 Uiso 1 1 calc R . .
H9B H -0.4428 -0.0281 0.3688 0.164 Uiso 1 1 calc R . .
H9C H -0.4897 0.0214 0.2388 0.164 Uiso 1 1 calc R . .
C10 C 0.1653(3) 0.4808(3) 0.1742(3) 0.0438(6) Uani 1 1 d . . .
C11 C 0.1883(3) 0.5009(3) 0.2939(2) 0.0445(6) Uani 1 1 d . . .
C12 C 0.2320(4) 0.3892(4) 0.3855(3) 0.0628(8) Uani 1 1 d . . .
H12 H 0.2470 0.2963 0.3740 0.075 Uiso 1 1 calc R . .
C13 C 0.2530(6) 0.4159(5) 0.4935(4) 0.0867(12) Uani 1 1 d . . .
H13 H 0.2851 0.3408 0.5540 0.104 Uiso 1 1 calc R . .
C14 C 0.2274(5) 0.5516(5) 0.5135(4) 0.0815(11) Uani 1 1 d . . .
H14 H 0.2402 0.5686 0.5875 0.098 Uiso 1 1 calc R . .
C15 C 0.1828(4) 0.6620(4) 0.4231(3) 0.0684(9) Uani 1 1 d . . .
C16 C 0.1623(4) 0.6398(3) 0.3125(3) 0.0552(7) Uani 1 1 d . . .
H16 H 0.1319 0.7156 0.2518 0.066 Uiso 1 1 calc R . .

loop_
_atom_site_aniso_label
_atom_site_aniso_U_11
_atom_site_aniso_U_22
_atom_site_aniso_U_33
_atom_site_aniso_U_23
_atom_site_aniso_U_13
_atom_site_aniso_U_12
Cl1 0.1800(13) 0.0798(7) 0.1114(9) -0.0559(7) -0.0332(9) -0.0246(7)
O1 0.0377(9) 0.0385(9) 0.0875(15) -0.0181(9) -0.0138(9) 0.0004(7)
C1 0.0412(13) 0.0353(12) 0.0636(17) -0.0160(12) -0.0069(12) -0.0046(10)
N1 0.0422(11) 0.0353(11) 0.0631(14) -0.0130(10) -0.0118(10) -0.0048(9)
O2 0.0554(11) 0.0362(10) 0.0918(16) -0.0125(10) -0.0109(10) -0.0112(8)
C2 0.0431(13) 0.0364(12) 0.0495(14) -0.0140(11) -0.0156(11) -0.0028(10)
C3 0.0403(13) 0.0362(12) 0.0517(15) -0.0157(11) -0.0109(11) -0.0023(10)
O3 0.0591(12) 0.0490(11) 0.0689(13) -0.0256(10) -0.0023(10) -0.0003(9)
O4 0.0414(10) 0.0587(12) 0.1021(18) -0.0351(12) 0.0054(10) -0.0081(9)
C4 0.0413(14) 0.0360(13) 0.088(2) -0.0186(14) -0.0042(14) 0.0001(10)
O5 0.0821(14) 0.0393(10) 0.0655(13) -0.0161(9) -0.0316(11) -0.0009(9)
C5 0.0486(16) 0.0521(17) 0.088(2) -0.0240(16) -0.0040(15) -0.0156(13)
O6 0.0543(10) 0.0368(9) 0.0569(11) -0.0169(8) -0.0222(8) -0.0007(7)
C6 0.0626(17) 0.0545(16) 0.0581(18) -0.0214(14) -0.0062(14) -0.0064(13)
C7 0.0443(14) 0.0467(14) 0.0488(15) -0.0146(12) -0.0079(11) -0.0031(11)
C8 0.0443(16) 0.073(2) 0.112(3) -0.031(2) 0.0143(17) -0.0058(15)
C9 0.065(2) 0.082(3) 0.158(5) -0.038(3) 0.027(3) -0.017(2)
C10 0.0436(13) 0.0390(13) 0.0539(15) -0.0177(12) -0.0126(11) -0.0049(10)
C11 0.0403(13) 0.0474(14) 0.0475(14) -0.0184(11) -0.0053(11) -0.0054(10)
C12 0.076(2) 0.0596(18) 0.0560(18) -0.0223(15) -0.0184(15) 0.0066(15)
C13 0.120(3) 0.087(3) 0.060(2) -0.0254(19) -0.036(2) 0.016(2)
C14 0.102(3) 0.098(3) 0.059(2) -0.038(2) -0.023(2) -0.009(2)
C15 0.079(2) 0.070(2) 0.066(2) -0.0341(17) -0.0078(17) -0.0209(17)
C16 0.0604(17) 0.0518(16) 0.0570(17) -0.0191(13) -0.0090(14) -0.0134(13)

loop_
_atom_type_symbol
_atom_type_description
_atom_type_scat_dispersion_real
_atom_type_scat_dispersion_imag
_atom_type_scat_source
C C 0.0181 0.0091 'International Tables Vol C Tables 4.2.6.8 and 6.1.1.4'
H H 0.0000 0.0000 'International Tables Vol C Tables 4.2.6.8 and 6.1.1.4'
N N 0.0311 0.0180 'International Tables Vol C Tables 4.2.6.8 and 6.1.1.4'
O O 0.0492 0.0322 'International Tables Vol C Tables 4.2.6.8 and 6.1.1.4'
Cl Cl 0.3639 0.7018 'International Tables Vol C Tables 4.2.6.8 and 6.1.1.4'

loop_
_geom_angle_atom_site_label_1
_geom_angle_atom_site_label_2
_geom_angle_atom_site_label_3
_geom_angle
_geom_angle_site_symmetry_1
_geom_angle_site_symmetry_3
_geom_angle_publ_flag
C4 O1 C1 113.7(2) . . ?
O1 C1 C5 104.7(2) . . ?
O1 C1 C6 112.1(2) . . ?
C5 C1 C6 110.4(2) . . ?
O1 C1 C2 106.7(2) . . ?
C5 C1 C2 112.8(2) . . ?
C6 C1 C2 109.9(2) . . ?
O2 N1 C3 127.2(2) . . ?
O2 N1 C4 111.7(2) . . ?
C3 N1 C4 121.1(2) . . ?
O6 C2 C3 105.9(2) . . ?
O6 C2 C1 111.1(2) . . ?
C3 C2 C1 113.5(2) . . ?
O6 C2 H2 108.7 . . ?
C3 C2 H2 108.7 . . ?
C1 C2 H2 108.7 . . ?
N1 C3 C7 123.6(2) . . ?
N1 C3 C2 120.5(2) . . ?
C7 C3 C2 115.8(2) . . ?
C7 O4 C8 115.9(2) . . ?
O1 C4 N1 113.4(2) . . ?
O1 C4 H4A 108.9 . . ?
N1 C4 H4A 108.9 . . ?
O1 C4 H4B 108.9 . . ?
N1 C4 H4B 108.9 . . ?
H4A C4 H4B 107.7 . . ?
C1 C5 H5A 109.5 . . ?
C1 C5 H5B 109.5 . . ?
H5A C5 H5B 109.5 . . ?
C1 C5 H5C 109.5 . . ?
H5A C5 H5C 109.5 . . ?
H5B C5 H5C 109.5 . . ?
C10 O6 C2 116.52(19) . . ?
C1 C6 H6A 109.5 . . ?
C1 C6 H6B 109.5 . . ?
H6A C6 H6B 109.5 . . ?
C1 C6 H6C 109.5 . . ?
H6A C6 H6C 109.5 . . ?
H6B C6 H6C 109.5 . . ?
O3 C7 O4 124.3(2) . . ?
O3 C7 C3 120.4(2) . . ?
O4 C7 C3 115.3(2) . . ?
C9 C8 O4 107.9(3) . . ?
C9 C8 H8A 110.1 . . ?
O4 C8 H8A 110.1 . . ?
C9 C8 H8B 110.1 . . ?
O4 C8 H8B 110.1 . . ?
H8A C8 H8B 108.4 . . ?
C8 C9 H9A 109.5 . . ?
C8 C9 H9B 109.5 . . ?
H9A C9 H9B 109.5 . . ?
C8 C9 H9C 109.5 . . ?
H9A C9 H9C 109.5 . . ?
H9B C9 H9C 109.5 . . ?
O5 C10 O6 123.7(2) . . ?
O5 C10 C11 124.0(2) . . ?
O6 C10 C11 112.3(2) . . ?
C12 C11 C16 120.1(3) . . ?
C12 C11 C10 122.9(2) . . ?
C16 C11 C10 117.0(3) . . ?
C13 C12 C11 119.8(3) . . ?
C13 C12 H12 120.1 . . ?
C11 C12 H12 120.1 . . ?
C14 C13 C12 120.9(4) . . ?
C14 C13 H13 119.6 . . ?
C12 C13 H13 119.6 . . ?
C15 C14 C13 119.3(3) . . ?
C15 C14 H14 120.4 . . ?
C13 C14 H14 120.4 . . ?
C14 C15 C16 121.6(3) . . ?
C14 C15 Cl1 119.7(3) . . ?
C16 C15 Cl1 118.6(3) . . ?
C15 C16 C11 118.3(3) . . ?
C15 C16 H16 120.8 . . ?
C11 C16 H16 120.8 . . ?

loop_
_geom_bond_atom_site_label_1
_geom_bond_atom_site_label_2
_geom_bond_distance
_geom_bond_site_symmetry_2
_geom_bond_publ_flag
Cl1 C15 1.743(3) . ?
O1 C4 1.385(3) . ?
O1 C1 1.449(3) . ?
C1 C5 1.514(4) . ?
C1 C6 1.518(4) . ?
C1 C2 1.526(3) . ?
N1 O2 1.271(3) . ?
N1 C3 1.316(3) . ?
N1 C4 1.499(3) . ?
C2 O6 1.460(3) . ?
C2 C3 1.495(3) . ?
C2 H2 0.9800 . ?
C3 C7 1.488(3) . ?
O3 C7 1.207(3) . ?
O4 C7 1.320(3) . ?
O4 C8 1.462(3) . ?
C4 H4A 0.9700 . ?
C4 H4B 0.9700 . ?
O5 C10 1.202(3) . ?
C5 H5A 0.9600 . ?
C5 H5B 0.9600 . ?
C5 H5C 0.9600 . ?
O6 C10 1.354(3) . ?
C6 H6A 0.9600 . ?
C6 H6B 0.9600 . ?
C6 H6C 0.9600 . ?
C8 C9 1.446(5) . ?
C8 H8A 0.9700 . ?
C8 H8B 0.9700 . ?
C9 H9A 0.9600 . ?
C9 H9B 0.9600 . ?
C9 H9C 0.9600 . ?
C10 C11 1.483(4) . ?
C11 C12 1.383(4) . ?
C11 C16 1.395(4) . ?
C12 C13 1.372(5) . ?
C12 H12 0.9300 . ?
C13 C14 1.371(5) . ?
C13 H13 0.9300 . ?
C14 C15 1.369(5) . ?
C14 H14 0.9300 . ?
C15 C16 1.381(4) . ?
C16 H16 0.9300 . ?

loop_
_geom_torsion_atom_site_label_1
_geom_torsion_atom_site_label_2
_geom_torsion_atom_site_label_3
_geom_torsion_atom_site_label_4
_geom_torsion
_geom_torsion_site_symmetry_1
_geom_torsion_site_symmetry_2
_geom_torsion_site_symmetry_3
_geom_torsion_site_symmetry_4
_geom_torsion_publ_flag
C4 O1 C1 C5 -175.7(2) . . . . ?
C4 O1 C1 C6 -55.9(3) . . . . ?
C4 O1 C1 C2 64.5(3) . . . . ?
O1 C1 C2 O6 73.6(2) . . . . ?
C5 C1 C2 O6 -40.8(3) . . . . ?
C6 C1 C2 O6 -164.6(2) . . . . ?
O1 C1 C2 C3 -45.5(3) . . . . ?
C5 C1 C2 C3 -160.0(2) . . . . ?
C6 C1 C2 C3 76.3(3) . . . . ?
O2 N1 C3 C7 2.5(4) . . . . ?
C4 N1 C3 C7 -179.9(3) . . . . ?
O2 N1 C3 C2 -178.8(2) . . . . ?
C4 N1 C3 C2 -1.3(4) . . . . ?
O6 C2 C3 N1 -105.3(3) . . . . ?
C1 C2 C3 N1 16.8(4) . . . . ?
O6 C2 C3 C7 73.4(3) . . . . ?
C1 C2 C3 C7 -164.5(2) . . . . ?
C1 O1 C4 N1 -50.6(3) . . . . ?
O2 N1 C4 O1 -165.0(2) . . . . ?
C3 N1 C4 O1 17.1(4) . . . . ?
C3 C2 O6 C10 -128.1(2) . . . . ?
C1 C2 O6 C10 108.3(2) . . . . ?
C8 O4 C7 O3 -1.5(5) . . . . ?
C8 O4 C7 C3 178.2(3) . . . . ?
N1 C3 C7 O3 168.5(3) . . . . ?
C2 C3 C7 O3 -10.2(4) . . . . ?
N1 C3 C7 O4 -11.2(4) . . . . ?
C2 C3 C7 O4 170.1(2) . . . . ?
C7 O4 C8 C9 -177.4(4) . . . . ?
C2 O6 C10 O5 -9.3(4) . . . . ?
C2 O6 C10 C11 172.1(2) . . . . ?
O5 C10 C11 C12 -177.5(3) . . . . ?
O6 C10 C11 C12 1.1(4) . . . . ?
O5 C10 C11 C16 3.1(4) . . . . ?
O6 C10 C11 C16 -178.3(2) . . . . ?
C16 C11 C12 C13 -1.4(5) . . . . ?
C10 C11 C12 C13 179.2(3) . . . . ?
C11 C12 C13 C14 1.6(6) . . . . ?
C12 C13 C14 C15 -1.1(7) . . . . ?
C13 C14 C15 C16 0.3(6) . . . . ?
C13 C14 C15 Cl1 177.9(3) . . . . ?
C14 C15 C16 C11 0.0(5) . . . . ?
Cl1 C15 C16 C11 -177.7(2) . . . . ?
C12 C11 C16 C15 0.6(4) . . . . ?
C10 C11 C16 C15 -180.0(3) . . . . ?
